data_1503542
loop_
_publ_author_name
'Benniston, Andrew C.'
'Hagon, Jerry'
'He, Xiaoyan'
'Yang, Songjie'
'Harrington, Ross W.'

_publ_section_title
;
 Spring open two-plus-two electron storage in a disulfide-strapped methyl
 viologen derivative.
;
_journal_issue 2
_journal_name_full 'Organic letters'
_journal_page_first 506
_journal_page_last 509
_journal_paper_doi 10.1021/ol203099h
_journal_volume 14
_journal_year 2012
_chemical_formula_moiety 'C12 H12 N2 S 2+,2 (P F6 -)'
_chemical_formula_sum 'C12 H12 F12 N2 P2 S'
_chemical_formula_weight 506.24
_chemical_name_systematic
;
 2,7-dimethylthieno[2,3-c:5,4-c']dipyridine-2,7-diium hexafluorophosphate(V)
;
_space_group_IT_number 14
_symmetry_cell_setting monoclinic
_symmetry_space_group_name_Hall '-P 2ybc'
_symmetry_space_group_name_H-M 'P 1 21/c 1'
_atom_sites_solution_hydrogens geom
_atom_sites_solution_primary direct
_atom_sites_solution_secondary difmap
_audit_creation_method SHELXL-97
_cell_angle_alpha 90.00
_cell_angle_beta 99.776(8)
_cell_angle_gamma 90.00
_cell_formula_units_Z 2
_cell_length_a 6.1108(5)
_cell_length_b 11.5152(8)
_cell_length_c 12.9622(9)
_cell_measurement_reflns_used 1067
_cell_measurement_temperature 150(2)
_cell_measurement_theta_max 61.7895
_cell_measurement_theta_min 3.4571
_cell_volume 898.87(12)
_computing_cell_refinement
;
CrysAlisPro, Oxford Diffraction Ltd.,
Version 1.171.33.66 (release 28-04-2010 CrysAlis171 .NET)
(compiled Apr 28 2010,14:27:37)
;
_computing_data_collection
;
CrysAlisPro, Oxford Diffraction Ltd.,
Version 1.171.33.66 (release 28-04-2010 CrysAlis171 .NET)
(compiled Apr 28 2010,14:27:37)
;
_computing_data_reduction
;
CrysAlisPro, Oxford Diffraction Ltd.,
Version 1.171.33.66 (release 28-04-2010 CrysAlis171 .NET)
(compiled Apr 28 2010,14:27:37)
;
_computing_molecular_graphics 'Bruker SHELXTL'
_computing_publication_material 'Bruker SHELXTL and local programs'
_computing_structure_refinement 'Bruker SHELXTL'
_computing_structure_solution 'SHELXS-97 (Sheldrick, 2008)'
_diffrn_ambient_temperature 150(2)
_diffrn_detector_area_resol_mean 10.3968
_diffrn_measured_fraction_theta_full 0.975
_diffrn_measured_fraction_theta_max 0.975
_diffrn_measurement_device_type 'Xcalibur, Atlas, Gemini ultra'
_diffrn_measurement_method 'thick-slice \w scans'
_diffrn_radiation_monochromator 'mirror optics'
_diffrn_radiation_source 'sealed tube with Enhance Ultra optics'
_diffrn_radiation_type CuK\a
_diffrn_radiation_wavelength 1.54178
_diffrn_reflns_av_R_equivalents 0.0245
_diffrn_reflns_av_sigmaI/netI 0.0273
_diffrn_reflns_limit_h_max 6
_diffrn_reflns_limit_h_min -5
_diffrn_reflns_limit_k_max 12
_diffrn_reflns_limit_k_min -7
_diffrn_reflns_limit_l_max 14
_diffrn_reflns_limit_l_min -14
_diffrn_reflns_number 2175
_diffrn_reflns_theta_full 58.93
_diffrn_reflns_theta_max 58.93
_diffrn_reflns_theta_min 7.69
_exptl_absorpt_coefficient_mu 4.481
_exptl_absorpt_correction_T_max 0.8411
_exptl_absorpt_correction_T_min 0.2673
_exptl_absorpt_correction_type multi-scan
_exptl_absorpt_process_details
;
CrysAlisPro, Oxford Diffraction Ltd.,
Version 1.171.33.66 (release 28-04-2010 CrysAlis171 .NET)
(compiled Apr 28 2010,14:27:37)
Empirical absorption correction using spherical harmonics,
 implemented in SCALE3 ABSPACK scaling algorithm.
;
_exptl_crystal_colour colourless
_exptl_crystal_density_diffrn 1.870
_exptl_crystal_density_method 'not measured'
_exptl_crystal_description rod
_exptl_crystal_F_000 504
_exptl_crystal_size_max 0.40
_exptl_crystal_size_mid 0.04
_exptl_crystal_size_min 0.04
_refine_diff_density_max 0.777
_refine_diff_density_min -0.707
_refine_diff_density_rms 0.101
_refine_ls_extinction_method none
_refine_ls_goodness_of_fit_ref 1.066
_refine_ls_hydrogen_treatment constr
_refine_ls_matrix_type full
_refine_ls_number_parameters 138
_refine_ls_number_reflns 1260
_refine_ls_number_restraints 0
_refine_ls_restrained_S_all 1.066
_refine_ls_R_factor_all 0.0885
_refine_ls_R_factor_gt 0.0775
_refine_ls_shift/su_max 0.016
_refine_ls_shift/su_mean 0.000
_refine_ls_structure_factor_coef Fsqd
_refine_ls_weighting_details 'calc w=1/[\s^2^(Fo^2^)+(0.0987P)^2^+4.0448P] where P=(Fo^2^+2Fc^2^)/3'
_refine_ls_weighting_scheme calc
_refine_ls_wR_factor_gt 0.1986
_refine_ls_wR_factor_ref 0.2081
_reflns_number_gt 1057
_reflns_number_total 1260
_reflns_threshold_expression I>2\s(I)
_cod_data_source_file ol203099h_si_002.cif
_cod_data_source_block acb93
_cod_original_cell_volume 898.87(11)
_cod_original_sg_symbol_H-M 'P 21/c'
_cod_database_code 1503542
_computing_special_details
;
TITL acb93 in P21/c
CELL 1.54178   6.1108  11.5152  12.9622  90.000  99.776  90.000
ZERR    2.00   0.0005   0.0008   0.0009   0.000   0.008   0.000
LATT   1
SYMM             - X ,    0.50000 + Y ,    0.50000 - Z
SFAC  C  H  F  N  P  S
UNIT    24    24  24   4   4   2
TEMP -123
 
L.S. 8
FMAP 2
PLAN -20
ACTA
BOND $H
CONF
SHEL 5.8 0.9
 
REM colourless rod
SIZE 0.40 0.04 0.04
 
REM EXTI    0.001985
WGHT    0.098700    4.044800
FVAR       0.75797   0.05177
PART -1
S1    6    0.269858    0.442951    0.081043    10.50000    0.03794    0.03872 =
         0.03954    0.00347    0.01693   -0.00783
PART 0
P1    5    0.001974    0.139794    0.171806    11.00000    0.03222    0.05367 =
         0.03402    0.00165    0.00779   -0.00410
F1    3   -0.032873    0.018448    0.110306    11.00000    0.07818    0.09133 =
         0.09476   -0.04248    0.02977   -0.00973
F2    3    0.036560    0.256182    0.236032    11.00000    0.07620    0.06806 =
         0.14987   -0.04271    0.01768   -0.00699
F3    3   -0.033693    0.203659    0.064049    11.00000    0.06221    0.15479 =
         0.07259    0.05368    0.01137   -0.01044
F4    3    0.039121    0.070474    0.277569    11.00000    0.07661    0.10961 =
         0.05121    0.02682    0.01331    0.00001
F5    3    0.269340    0.134629    0.185284    11.00000    0.03760    0.10720 =
         0.05654    0.00289    0.01142   -0.00367
F6    3   -0.265538    0.144128    0.157086    11.00000    0.03492    0.07876 =
         0.05513   -0.00026    0.01416   -0.00252
C2    1    0.473682    0.890526    0.134331    11.00000    0.07790    0.05687 =
         0.09291   -0.02286   -0.00755    0.01183
AFIX 137
H2A   2    0.591455    0.937371    0.112288    11.00000   -1.50000
H2B   2    0.494273    0.888655    0.210958    11.00000   -1.50000
H2C   2    0.328858    0.924819    0.106586    11.00000   -1.50000
AFIX   0
C1    1    0.615856    0.751805    0.031801    11.00000    0.03599    0.08350 =
         0.04531    0.02681    0.01191    0.00583
AFIX  43
H1    2    0.711053    0.809279    0.010988    11.00000   -1.20000
AFIX   0
N1    4    0.483138    0.774502    0.095046    11.00000    0.03499    0.04232 =
         0.03982    0.00275    0.00380   -0.00002
C3    1    0.355472    0.690001    0.120192    11.00000    0.04510    0.08730 =
         0.03362    0.02066    0.00271   -0.01206
AFIX  43
H3    2    0.253165    0.705210    0.166129    11.00000   -1.20000
AFIX   0
C4    1    0.369871    0.581464    0.080641    11.00000    0.13252    0.05256 =
         0.10509    0.05172   -0.08426   -0.05868
AFIX  43
H4    2    0.278682    0.521950    0.101295    10.50000   -1.20000
AFIX   0
 
C5    1    0.493923    0.557350    0.020212    11.00000    0.25024    0.07840 =
         0.08954   -0.02616   -0.10982    0.06683
C6    1    0.613821    0.640306   -0.004461    11.00000    0.11432    0.17581 =
         0.03038   -0.02400   -0.01120    0.11174
AFIX  43
H6    2    0.710590    0.622882   -0.052489    10.50000   -1.20000
PART   0
 
HKLF 4 1  1.0000  0.0000  0.0000  0.0000 -1.0000  0.0000 -1.0000  0.0000 -1.0000
 
REM  acb93 in P21/c
REM R1 =  0.0775 for   1057 Fo > 4sig(Fo)  and  0.0885 for all   1260 data
REM    138 parameters refined using      0 restraints
 
END  
     
;

loop_
_symmetry_equiv_pos_as_xyz
'x, y, z'
'-x, y+1/2, -z+1/2'
'-x, -y, -z'
'x, -y-1/2, z-1/2'

loop_
_atom_site_label
_atom_site_type_symbol
_atom_site_fract_x
_atom_site_fract_y
_atom_site_fract_z
_atom_site_U_iso_or_equiv
_atom_site_adp_type
_atom_site_occupancy
_atom_site_symmetry_multiplicity
_atom_site_calc_flag
_atom_site_refinement_flags
_atom_site_disorder_group
S1 S 0.2699(5) 0.4430(3) 0.0810(2) 0.0375(8) Uani 0.50 1 d P -1
P1 P 0.0020(2) 0.13979(15) 0.17181(11) 0.0397(6) Uani 1 1 d . .
F1 F -0.0329(8) 0.0184(4) 0.1103(4) 0.0863(16) Uani 1 1 d . .
F2 F 0.0366(8) 0.2562(4) 0.2360(5) 0.0982(18) Uani 1 1 d . .
F3 F -0.0337(8) 0.2037(5) 0.0640(4) 0.0965(19) Uani 1 1 d . .
F4 F 0.0391(8) 0.0705(4) 0.2776(3) 0.0789(15) Uani 1 1 d . .
F5 F 0.2693(6) 0.1346(4) 0.1853(3) 0.0667(13) Uani 1 1 d . .
F6 F -0.2655(6) 0.1441(4) 0.1571(3) 0.0555(11) Uani 1 1 d . .
C2 C 0.4737(15) 0.8905(7) 0.1343(7) 0.078(3) Uani 1 1 d . .
H2A H 0.5915 0.9374 0.1123 0.118 Uiso 1 1 calc R .
H2B H 0.4943 0.8887 0.2110 0.118 Uiso 1 1 calc R .
H2C H 0.3289 0.9248 0.1066 0.118 Uiso 1 1 calc R .
C1 C 0.6159(10) 0.7518(7) 0.0318(5) 0.0544(19) Uani 1 1 d . .
H1 H 0.7111 0.8093 0.0110 0.065 Uiso 1 1 calc R .
N1 N 0.4831(8) 0.7745(4) 0.0950(4) 0.0393(12) Uani 1 1 d . .
C3 C 0.3555(11) 0.6900(7) 0.1202(5) 0.0558(19) Uani 1 1 d . .
H3 H 0.2532 0.7052 0.1661 0.067 Uiso 1 1 calc R .
C4 C 0.370(2) 0.5815(9) 0.0806(10) 0.109(5) Uani 1 1 d . .
H4 H 0.2787 0.5220 0.1013 0.131 Uiso 0.50 1 calc PR .
C5 C 0.494(4) 0.5573(12) 0.0202(13) 0.156(11) Uani 1 1 d . .
C6 C 0.614(2) 0.6403(14) -0.0045(6) 0.110(5) Uani 1 1 d . .
H6 H 0.7106 0.6229 -0.0525 0.131 Uiso 0.50 1 calc PR .

loop_
_atom_site_aniso_label
_atom_site_aniso_U_11
_atom_site_aniso_U_22
_atom_site_aniso_U_33
_atom_site_aniso_U_23
_atom_site_aniso_U_13
_atom_site_aniso_U_12
S1 0.0379(16) 0.0387(16) 0.0395(16) 0.0035(12) 0.0169(13) -0.0078(12)
P1 0.0322(10) 0.0537(11) 0.0340(9) 0.0016(7) 0.0078(7) -0.0041(7)
F1 0.078(3) 0.091(4) 0.095(4) -0.042(3) 0.030(3) -0.010(3)
F2 0.076(3) 0.068(3) 0.150(5) -0.043(3) 0.018(3) -0.007(3)
F3 0.062(3) 0.155(5) 0.073(3) 0.054(3) 0.011(2) -0.010(3)
F4 0.077(3) 0.110(4) 0.051(3) 0.027(3) 0.013(2) 0.000(3)
F5 0.038(2) 0.107(4) 0.057(2) 0.003(2) 0.0114(17) -0.004(2)
F6 0.035(2) 0.079(3) 0.055(2) 0.000(2) 0.0142(16) -0.0025(17)
C2 0.078(6) 0.057(5) 0.093(6) -0.023(5) -0.008(5) 0.012(4)
C1 0.036(4) 0.084(5) 0.045(4) 0.027(4) 0.012(3) 0.006(3)
N1 0.035(3) 0.042(3) 0.040(3) 0.003(2) 0.004(2) 0.000(2)
C3 0.045(4) 0.087(6) 0.034(3) 0.021(4) 0.003(3) -0.012(4)
C4 0.133(10) 0.053(7) 0.105(9) 0.052(6) -0.084(8) -0.059(7)
C5 0.25(2) 0.078(8) 0.090(11) -0.026(8) -0.110(13) 0.067(11)
C6 0.114(9) 0.176(12) 0.030(4) -0.024(7) -0.011(5) 0.112(9)

loop_
_atom_type_symbol
_atom_type_description
_atom_type_scat_dispersion_real
_atom_type_scat_dispersion_imag
_atom_type_scat_source
C C 0.0181 0.0091 'International Tables Vol C Tables 4.2.6.8 and 6.1.1.4'
H H 0.0000 0.0000 'International Tables Vol C Tables 4.2.6.8 and 6.1.1.4'
F F 0.0727 0.0534 'International Tables Vol C Tables 4.2.6.8 and 6.1.1.4'
N N 0.0311 0.0180 'International Tables Vol C Tables 4.2.6.8 and 6.1.1.4'
P P 0.2955 0.4335 'International Tables Vol C Tables 4.2.6.8 and 6.1.1.4'
S S 0.3331 0.5567 'International Tables Vol C Tables 4.2.6.8 and 6.1.1.4'

loop_
_geom_angle_atom_site_label_1
_geom_angle_atom_site_label_2
_geom_angle_atom_site_label_3
_geom_angle
_geom_angle_site_symmetry_1
_geom_angle_site_symmetry_3
C4 S1 C5 73.5(7) . 3_665
C4 S1 C6 110.8(8) . 3_665
C5 S1 C6 76.4(7) . 3_665
F1 P1 F2 177.9(3) . .
F1 P1 F3 88.8(3) . .
F1 P1 F4 88.8(3) . .
F1 P1 F5 93.9(2) . .
F1 P1 F6 85.5(2) . .
F2 P1 F3 93.3(4) . .
F2 P1 F4 89.1(3) . .
F2 P1 F5 86.1(2) . .
F2 P1 F6 94.5(2) . .
F3 P1 F4 177.5(3) . .
F3 P1 F5 95.7(2) . .
F3 P1 F6 84.0(2) . .
F4 P1 F5 83.9(2) . .
F4 P1 F6 96.5(2) . .
F5 P1 F6 179.3(2) . .
H2A C2 H2B 109.5 . .
H2A C2 H2C 109.5 . .
H2A C2 N1 109.5 . .
H2B C2 H2C 109.5 . .
H2B C2 N1 109.5 . .
H2C C2 N1 109.5 . .
H1 C1 N1 121.8 . .
H1 C1 C6 121.8 . .
N1 C1 C6 116.4(8) . .
C2 N1 C1 119.2(7) . .
C2 N1 C3 122.5(6) . .
C1 N1 C3 118.3(6) . .
N1 C3 H3 119.8 . .
N1 C3 C4 120.3(8) . .
H3 C3 C4 119.8 . .
S1 C4 C3 144.2(13) . .
S1 C4 C5 92.9(14) . .
C3 C4 H4 118.6 . .
C3 C4 C5 122.8(12) . .
H4 C4 C5 118.6 . .
S1 C5 S1 140.8(6) . 3_665
S1 C5 C4 52.7(12) . .
S1 C5 C4 166.5(14) 3_665 .
S1 C5 C5 72(2) 3_665 3_665
S1 C5 C5 69(2) . 3_665
S1 C5 C6 168.8(14) . .
S1 C5 C6 50.4(11) 3_665 .
C4 C5 C5 122(3) . 3_665
C4 C5 C6 116.0(12) . .
C5 C5 C6 122(3) 3_665 .
S1 C6 C1 141.6(13) 3_665 .
S1 C6 C5 92.3(14) 3_665 .
C1 C6 C5 126.1(12) . .
C1 C6 H6 117.0 . .
C5 C6 H6 117.0 . .

loop_
_geom_bond_atom_site_label_1
_geom_bond_atom_site_label_2
_geom_bond_distance
_geom_bond_site_symmetry_2
S1 C4 1.708(8) .
S1 C5 2.14(3) .
S1 C5 2.11(3) 3_665
S1 C6 1.628(8) 3_665
P1 F1 1.605(5) .
P1 F2 1.573(5) .
P1 F3 1.561(5) .
P1 F4 1.569(4) .
P1 F5 1.614(4) .
P1 F6 1.614(4) .
C2 H2A 0.980 .
C2 H2B 0.980 .
C2 H2C 0.980 .
C2 N1 1.434(9) .
C1 H1 0.950 .
C1 N1 1.274(8) .
C1 C6 1.367(15) .
N1 C3 1.322(8) .
C3 H3 0.950 .
C3 C4 1.359(15) .
C4 H4 0.950 .
C4 C5 1.21(2) .
C5 S1 2.11(3) 3_665
C5 C5 1.43(2) 3_665
C5 C6 1.28(2) .
C6 S1 1.628(8) 3_665
C6 H6 0.950 .

loop_
_geom_torsion_atom_site_label_1
_geom_torsion_atom_site_label_2
_geom_torsion_atom_site_label_3
_geom_torsion_atom_site_label_4
_geom_torsion
_geom_torsion_site_symmetry_1
_geom_torsion_site_symmetry_4
C6 C1 N1 C2 -178.7(6) . .
C6 C1 N1 C3 -0.1(9) . .
C2 N1 C3 C4 179.8(7) . .
C1 N1 C3 C4 1.2(9) . .
N1 C3 C4 S1 178.4(9) . .
N1 C3 C4 C5 -1.5(16) . .
C5 S1 C4 C3 -179.9(19) . .
C5 S1 C4 C3 -179.9(11) 3_665 .
C5 S1 C4 C5 0.0(12) 3_665 .
C6 S1 C4 C3 179.7(11) 3_665 .
C6 S1 C4 C5 -0.4(10) 3_665 .
S1 C4 C5 S1 180(5) . 3_665
S1 C4 C5 C5 0(2) . 3_665
S1 C4 C5 C6 -179.5(11) . .
C3 C4 C5 S1 179.9(13) . .
C3 C4 C5 S1 0(6) . 3_665
C3 C4 C5 C5 180.0(12) . 3_665
C3 C4 C5 C6 0(2) . .
C4 S1 C5 S1 -180.0(18) . 3_665
C4 S1 C5 C5 -179.9(18) . 3_665
C4 S1 C5 C6 2(5) . .
C5 S1 C5 S1 0.0 3_665 3_665
C5 S1 C5 C4 179.9(18) 3_665 .
C5 S1 C5 C6 -178(7) 3_665 .
C6 S1 C5 S1 -0.4(11) 3_665 3_665
C6 S1 C5 C4 179.6(9) 3_665 .
C6 S1 C5 C5 -0.4(11) 3_665 3_665
C6 S1 C5 C6 -178(6) 3_665 .
S1 C5 C6 S1 178(6) . 3_665
S1 C5 C6 C1 -1(7) . .
S1 C5 C6 C1 -179.4(13) 3_665 .
C4 C5 C6 S1 -179.8(12) . 3_665
C4 C5 C6 C1 1(2) . .
C5 C5 C6 S1 0.7(19) 3_665 3_665
C5 C5 C6 C1 -178.8(12) 3_665 .
N1 C1 C6 S1 180.0(8) . 3_665
N1 C1 C6 C5 -0.9(15) . .
